data_1503517
loop_
_publ_author_name
'Davies, Stephen G.'
'Lee, James A.'
'Roberts, Paul M.'
'Thomson, James E.'
'Yin, Jingda'

_publ_section_title
;
 Parallel kinetic resolution of acyclic \g-amino-\a,\b-unsaturated esters:
 application to the asymmetric synthesis of 4-aminopyrrolidin-2-ones.
;
_journal_issue 1
_journal_name_full 'Organic letters'
_journal_page_first 218
_journal_page_last 221
_journal_paper_doi 10.1021/ol203011u
_journal_volume 14
_journal_year 2012
_chemical_formula_moiety 'C39 H48 N2 O2'
_chemical_formula_sum 'C39 H48 N2 O2'
_chemical_formula_weight 576.82
_space_group_IT_number 14
_symmetry_cell_setting monoclinic
_symmetry_space_group_name_Hall '-P 2yn'
_symmetry_space_group_name_H-M 'P 1 21/n 1'
_atom_sites_solution_hydrogens geom
_atom_sites_solution_primary direct
_cell_angle_alpha 90
_cell_angle_beta 116.6367(9)
_cell_angle_gamma 90
_cell_formula_units_Z 4
_cell_length_a 17.6291(3)
_cell_length_b 11.7882(2)
_cell_length_c 18.3855(4)
_cell_measurement_reflns_used 7726
_cell_measurement_temperature 150
_cell_measurement_theta_max 27
_cell_measurement_theta_min 5
_cell_volume 3415.28(11)
_computing_cell_refinement 'DENZO/SCALEPACK (Otwinowski & Minor, 1997)'
_computing_data_collection 'COLLECT (Nonius, 2001).'
_computing_data_reduction 'DENZO/SCALEPACK (Otwinowski & Minor, 1997)'
_computing_molecular_graphics 'CAMERON (Watkin et al., 1996)'
_computing_publication_material 'CRYSTALS (Betteridge et al., 2003)'
_computing_structure_refinement 'CRYSTALS (Betteridge et al., 2003)'
_computing_structure_solution 'SIR92 (Altomare et al., 1994)'
_diffrn_ambient_temperature 150
_diffrn_measured_fraction_theta_full 0.990
_diffrn_measured_fraction_theta_max 0.989
_diffrn_measurement_device Area
_diffrn_measurement_device_type 'Nonius KappaCCD'
_diffrn_measurement_method \w
_diffrn_radiation_monochromator graphite
_diffrn_radiation_type 'Mo K\a'
_diffrn_radiation_wavelength 0.71073
_diffrn_reflns_av_R_equivalents 0.032
_diffrn_reflns_limit_h_max 22
_diffrn_reflns_limit_h_min -22
_diffrn_reflns_limit_k_max 15
_diffrn_reflns_limit_k_min -14
_diffrn_reflns_limit_l_max 23
_diffrn_reflns_limit_l_min -23
_diffrn_reflns_number 14162
_diffrn_reflns_theta_full 26.680
_diffrn_reflns_theta_max 27.505
_diffrn_reflns_theta_min 5.134
_diffrn_standards_number 0
_exptl_absorpt_coefficient_mu 0.068
_exptl_absorpt_correction_T_max 0.98
_exptl_absorpt_correction_T_min 0.98
_exptl_absorpt_correction_type multi-scan
_exptl_absorpt_process_details 'DENZO/SCALEPACK (Otwinowski & Minor, 1997)'
_exptl_crystal_colour colourless
_exptl_crystal_density_diffrn 1.122
_exptl_crystal_density_method 'not measured'
_exptl_crystal_description block
_exptl_crystal_F_000 1248
_exptl_crystal_size_max 0.340
_exptl_crystal_size_mid 0.330
_exptl_crystal_size_min 0.280
_refine_diff_density_max 0.35
_refine_diff_density_min -0.26
_refine_ls_extinction_method None
_refine_ls_goodness_of_fit_ref 0.9928
_refine_ls_hydrogen_treatment none
_refine_ls_matrix_type full
_refine_ls_number_parameters 388
_refine_ls_number_reflns 5755
_refine_ls_number_restraints 0
_refine_ls_R_factor_all 0.0723
_refine_ls_R_factor_gt 0.0534
_refine_ls_shift/su_max 0.0004761
_refine_ls_shift/su_mean 0.0000351
_refine_ls_structure_factor_coef Fsqd
_refine_ls_weighting_details
;
 Method= Modified Sheldrick 
 w=1/[\s^2^(F^2^) + ( 0.06P)^2^ + 2.20P] 
 ,where P=(max(Fo^2^,0) + 2Fc^2^)/3 
;
_refine_ls_weighting_scheme calc
_refine_ls_wR_factor_all 0.1380
_refine_ls_wR_factor_gt 0.1252
_refine_ls_wR_factor_ref 0.1378
_reflns_limit_h_max 20
_reflns_limit_h_min -22
_reflns_limit_k_max 15
_reflns_limit_k_min 0
_reflns_limit_l_max 23
_reflns_limit_l_min 0
_reflns_number_gt 4507
_reflns_number_total 7759
_reflns_threshold_expression I>2.0\s(I)
_oxford_diffrn_Wilson_B_factor 3.11
_oxford_diffrn_Wilson_scale 3.50
_oxford_refine_ls_r_factor_ref 0.0722
_oxford_refine_ls_scale 0.5762(13)
_oxford_reflns_number_all 5757
_oxford_reflns_threshold_expression_ref I>-3.0\s(I)
_cod_data_source_file ol203011u_si_002.cif
_cod_data_source_block 45
_cod_depositor_comments
;
The following automatic conversions were performed:

'_symmetry_cell_setting' value 'Monoclinic' changed to 'monoclinic'
according to /home/saulius/struct/CIF-dictionaries/cif_core.dic
dictionary named 'cif_core.dic' version 2.4.1 from 2010-06-29.

Automatic conversion script
Id: cif_fix_values 1715 2011-07-08 13:25:40Z adriana 
;
_cod_database_code 1503517

loop_
_symmetry_equiv_pos_as_xyz
x,y,z
-x,-y,-z
-x+1/2,y+1/2,-z+1/2
x+1/2,-y+1/2,z+1/2

loop_
_atom_site_label
_atom_site_type_symbol
_atom_site_fract_x
_atom_site_fract_y
_atom_site_fract_z
_atom_site_U_iso_or_equiv
_atom_site_occupancy
_atom_site_adp_type
_atom_site_refinement_flags_posn
O1 O 0.58976(9) 1.14254(12) 0.76435(9) 0.0444 1.0000 Uani .
C2 C 0.57919(12) 1.03238(17) 0.74577(11) 0.0355 1.0000 Uani .
O3 O 0.60880(11) 0.98355(14) 0.70692(10) 0.0562 1.0000 Uani .
C4 C 0.52689(12) 0.97810(16) 0.78232(12) 0.0323 1.0000 Uani .
C5 C 0.51763(12) 0.84844(16) 0.76998(12) 0.0338 1.0000 Uani .
N6 N 0.51440(10) 0.78500(13) 0.83852(9) 0.0324 1.0000 Uani .
C7 C 0.59778(12) 0.73986(17) 0.89927(12) 0.0371 1.0000 Uani .
C8 C 0.66723(12) 0.83011(16) 0.93434(11) 0.0345 1.0000 Uani .
C9 C 0.72261(13) 0.85285(18) 0.90165(13) 0.0428 1.0000 Uani .
C10 C 0.78300(14) 0.93840(19) 0.93313(15) 0.0506 1.0000 Uani .
C11 C 0.78824(15) 1.0028(2) 0.99760(16) 0.0559 1.0000 Uani .
C12 C 0.73402(15) 0.9814(2) 1.03105(14) 0.0558 1.0000 Uani .
C13 C 0.67433(14) 0.89496(19) 1.00019(12) 0.0455 1.0000 Uani .
C14 C 0.62244(14) 0.63743(18) 0.86408(14) 0.0466 1.0000 Uani .
C15 C 0.46875(12) 0.84561(17) 0.87692(12) 0.0354 1.0000 Uani .
C16 C 0.44168(12) 0.76985(17) 0.92763(12) 0.0355 1.0000 Uani .
C17 C 0.43035(13) 0.65432(18) 0.91559(13) 0.0432 1.0000 Uani .
C18 C 0.40280(14) 0.5898(2) 0.96193(14) 0.0500 1.0000 Uani .
C19 C 0.38558(14) 0.6398(2) 1.02033(14) 0.0508 1.0000 Uani .
C20 C 0.39700(15) 0.7552(2) 1.03401(15) 0.0529 1.0000 Uani .
C21 C 0.42567(14) 0.8196(2) 0.98804(14) 0.0459 1.0000 Uani .
C22 C 0.44569(12) 0.82003(17) 0.68535(12) 0.0361 1.0000 Uani .
N23 N 0.36072(10) 0.85327(13) 0.67580(9) 0.0327 1.0000 Uani .
C24 C 0.30506(13) 0.88314(18) 0.59002(12) 0.0391 1.0000 Uani .
C25 C 0.33082(12) 0.99049(18) 0.56249(11) 0.0363 1.0000 Uani .
C26 C 0.33067(14) 1.09399(18) 0.59807(13) 0.0422 1.0000 Uani .
C27 C 0.35073(15) 1.19300(19) 0.57043(14) 0.0489 1.0000 Uani .
C28 C 0.37130(15) 1.1897(2) 0.50624(14) 0.0503 1.0000 Uani .
C29 C 0.37149(16) 1.0877(2) 0.46969(15) 0.0552 1.0000 Uani .
C30 C 0.35124(14) 0.9887(2) 0.49777(13) 0.0471 1.0000 Uani .
C31 C 0.31834(12) 0.76393(17) 0.70021(12) 0.0362 1.0000 Uani .
C32 C 0.24351(12) 0.80594(17) 0.71162(11) 0.0350 1.0000 Uani .
C33 C 0.23841(13) 0.91557(18) 0.73655(12) 0.0401 1.0000 Uani .
C34 C 0.16987(15) 0.9503(2) 0.74831(14) 0.0483 1.0000 Uani .
C35 C 0.10514(15) 0.8771(2) 0.73562(15) 0.0533 1.0000 Uani .
C36 C 0.10806(14) 0.7674(2) 0.71044(15) 0.0522 1.0000 Uani .
C37 C 0.17604(13) 0.73189(19) 0.69807(14) 0.0437 1.0000 Uani .
C38 C 0.45142(14) 0.69736(19) 0.65918(14) 0.0453 1.0000 Uani .
C39 C 0.51750(16) 0.6835(2) 0.62751(17) 0.0621 1.0000 Uani .
C40 C 0.63955(15) 1.21647(19) 0.73662(15) 0.0475 1.0000 Uani .
C41 C 0.59744(19) 1.2215(3) 0.64546(17) 0.0782 1.0000 Uani .
C42 C 0.72971(16) 1.1745(3) 0.77052(19) 0.0768 1.0000 Uani .
C43 C 0.6377(3) 1.3294(2) 0.7744(3) 0.1076 1.0000 Uani .
H42 H 0.5559 0.9993 0.8409 0.0314 1.0000 Uiso R
H41 H 0.4730 1.0101 0.7569 0.0315 1.0000 Uiso R
H51 H 0.5703 0.8204 0.7682 0.0338 1.0000 Uiso R
H71 H 0.5886 0.7109 0.9465 0.0368 1.0000 Uiso R
H91 H 0.7200 0.8083 0.8573 0.0437 1.0000 Uiso R
H101 H 0.8190 0.9509 0.9098 0.0549 1.0000 Uiso R
H111 H 0.8288 1.0617 1.0199 0.0612 1.0000 Uiso R
H121 H 0.7371 1.0247 1.0745 0.0567 1.0000 Uiso R
H131 H 0.6364 0.8791 1.0229 0.0463 1.0000 Uiso R
H143 H 0.6775 0.6085 0.9019 0.0599 1.0000 Uiso R
H142 H 0.6255 0.6581 0.8147 0.0602 1.0000 Uiso R
H141 H 0.5792 0.5790 0.8508 0.0605 1.0000 Uiso R
H152 H 0.5066 0.9077 0.9122 0.0362 1.0000 Uiso R
H151 H 0.4210 0.8809 0.8325 0.0365 1.0000 Uiso R
H171 H 0.4446 0.6185 0.8767 0.0470 1.0000 Uiso R
H181 H 0.3953 0.5103 0.9530 0.0525 1.0000 Uiso R
H191 H 0.3626 0.5972 1.0506 0.0530 1.0000 Uiso R
H201 H 0.3851 0.7903 1.0743 0.0550 1.0000 Uiso R
H211 H 0.4379 0.8986 1.0005 0.0474 1.0000 Uiso R
H221 H 0.4564 0.8695 0.6476 0.0350 1.0000 Uiso R
H241 H 0.2483 0.8959 0.5852 0.0406 1.0000 Uiso R
H242 H 0.3012 0.8204 0.5539 0.0421 1.0000 Uiso R
H261 H 0.3171 1.0962 0.6413 0.0452 1.0000 Uiso R
H271 H 0.3528 1.2649 0.5942 0.0527 1.0000 Uiso R
H281 H 0.3853 1.2567 0.4886 0.0517 1.0000 Uiso R
H291 H 0.3841 1.0862 0.4262 0.0567 1.0000 Uiso R
H301 H 0.3499 0.9188 0.4720 0.0530 1.0000 Uiso R
H312 H 0.3590 0.7308 0.7515 0.0374 1.0000 Uiso R
H311 H 0.2966 0.7009 0.6598 0.0383 1.0000 Uiso R
H331 H 0.2853 0.9672 0.7451 0.0414 1.0000 Uiso R
H341 H 0.1677 1.0261 0.7658 0.0523 1.0000 Uiso R
H351 H 0.0597 0.9010 0.7445 0.0554 1.0000 Uiso R
H361 H 0.0625 0.7181 0.7006 0.0542 1.0000 Uiso R
H371 H 0.1770 0.6564 0.6795 0.0451 1.0000 Uiso R
H382 H 0.4662 0.6480 0.7071 0.0465 1.0000 Uiso R
H381 H 0.3953 0.6750 0.6154 0.0468 1.0000 Uiso R
H393 H 0.5152 0.6079 0.6075 0.0797 1.0000 Uiso R
H392 H 0.5735 0.6970 0.6685 0.0790 1.0000 Uiso R
H391 H 0.5077 0.7338 0.5834 0.0795 1.0000 Uiso R
H413 H 0.6299 1.2702 0.6267 0.1050 1.0000 Uiso R
H412 H 0.5409 1.2496 0.6255 0.1052 1.0000 Uiso R
H411 H 0.5942 1.1465 0.6236 0.1048 1.0000 Uiso R
H423 H 0.7644 1.2262 0.7599 0.1064 1.0000 Uiso R
H422 H 0.7534 1.1630 0.8284 0.1071 1.0000 Uiso R
H421 H 0.7296 1.1017 0.7452 0.1075 1.0000 Uiso R
H433 H 0.6680 1.3841 0.7584 0.1484 1.0000 Uiso R
H432 H 0.6650 1.3241 0.8330 0.1492 1.0000 Uiso R
H431 H 0.5805 1.3558 0.7571 0.1488 1.0000 Uiso R

loop_
_atom_site_aniso_label
_atom_site_aniso_U_11
_atom_site_aniso_U_22
_atom_site_aniso_U_33
_atom_site_aniso_U_23
_atom_site_aniso_U_13
_atom_site_aniso_U_12
O1 0.0551(9) 0.0365(8) 0.0585(9) -0.0028(7) 0.0403(8) -0.0094(7)
C2 0.0363(10) 0.0381(11) 0.0321(10) -0.0023(9) 0.0154(9) -0.0032(9)
O3 0.0756(11) 0.0507(10) 0.0667(11) -0.0140(8) 0.0537(10) -0.0122(8)
C4 0.0301(10) 0.0332(10) 0.0340(10) -0.0015(8) 0.0147(8) -0.0029(8)
C5 0.0309(10) 0.0358(11) 0.0367(10) -0.0027(9) 0.0169(8) -0.0023(8)
N6 0.0306(8) 0.0337(9) 0.0342(8) 0.0007(7) 0.0155(7) 0.0010(7)
C7 0.0354(10) 0.0352(11) 0.0387(11) 0.0025(9) 0.0149(9) 0.0042(9)
C8 0.0308(10) 0.0336(11) 0.0317(10) 0.0001(8) 0.0074(8) 0.0085(8)
C9 0.0382(11) 0.0426(12) 0.0455(12) -0.0095(10) 0.0168(10) 0.0002(9)
C10 0.0418(12) 0.0436(13) 0.0622(15) -0.0030(11) 0.0195(11) -0.0029(10)
C11 0.0468(13) 0.0369(13) 0.0641(15) -0.0097(11) 0.0072(12) -0.0007(10)
C12 0.0531(14) 0.0515(14) 0.0424(13) -0.0159(11) 0.0032(11) 0.0128(12)
C13 0.0412(12) 0.0528(14) 0.0331(11) -0.0009(10) 0.0085(9) 0.0129(10)
C14 0.0433(12) 0.0327(11) 0.0558(14) -0.0006(10) 0.0151(10) 0.0041(9)
C15 0.0344(10) 0.0339(11) 0.0366(10) 0.0015(8) 0.0146(9) 0.0016(8)
C16 0.0268(9) 0.0417(12) 0.0353(10) 0.0067(9) 0.0116(8) 0.0015(8)
C17 0.0432(12) 0.0420(12) 0.0446(12) 0.0020(10) 0.0198(10) 0.0000(10)
C18 0.0445(12) 0.0431(13) 0.0569(14) 0.0078(11) 0.0178(11) -0.0054(10)
C19 0.0469(13) 0.0591(15) 0.0504(14) 0.0136(11) 0.0253(11) -0.0061(11)
C20 0.0574(14) 0.0600(16) 0.0526(14) 0.0003(12) 0.0348(12) -0.0059(12)
C21 0.0470(12) 0.0424(12) 0.0513(13) 0.0010(10) 0.0248(11) -0.0029(10)
C22 0.0338(10) 0.0397(11) 0.0364(11) -0.0010(9) 0.0172(9) -0.0015(9)
N23 0.0323(8) 0.0327(9) 0.0323(8) 0.0010(7) 0.0138(7) -0.0025(7)
C24 0.0389(11) 0.0414(12) 0.0323(10) -0.0005(9) 0.0119(9) -0.0041(9)
C25 0.0332(10) 0.0432(12) 0.0282(10) 0.0028(8) 0.0099(8) -0.0005(9)
C26 0.0472(12) 0.0443(13) 0.0375(11) 0.0055(9) 0.0211(10) 0.0056(10)
C27 0.0618(14) 0.0398(12) 0.0453(13) 0.0053(10) 0.0242(11) 0.0035(11)
C28 0.0582(14) 0.0480(14) 0.0464(13) 0.0131(11) 0.0250(11) -0.0009(11)
C29 0.0659(15) 0.0651(16) 0.0444(13) 0.0068(12) 0.0334(12) -0.0022(13)
C30 0.0534(13) 0.0503(14) 0.0404(12) -0.0031(10) 0.0235(10) -0.0020(11)
C31 0.0354(10) 0.0326(11) 0.0376(11) -0.0008(8) 0.0138(9) -0.0033(8)
C32 0.0325(10) 0.0401(12) 0.0306(10) 0.0086(8) 0.0126(8) 0.0025(9)
C33 0.0395(11) 0.0364(11) 0.0398(11) 0.0002(9) 0.0136(9) -0.0053(9)
C34 0.0538(14) 0.0451(13) 0.0483(13) 0.0032(10) 0.0251(11) 0.0092(11)
C35 0.0520(14) 0.0561(15) 0.0634(15) 0.0126(12) 0.0361(12) 0.0114(12)
C36 0.0396(12) 0.0548(15) 0.0666(15) 0.0083(12) 0.0278(12) -0.0073(11)
C37 0.0435(12) 0.0374(12) 0.0520(13) 0.0029(10) 0.0231(10) -0.0044(9)
C38 0.0417(12) 0.0466(13) 0.0461(12) -0.0113(10) 0.0184(10) -0.0021(10)
C39 0.0583(15) 0.0679(17) 0.0702(17) -0.0231(14) 0.0379(14) -0.0023(13)
C40 0.0533(13) 0.0445(13) 0.0595(14) 0.0021(11) 0.0385(12) -0.0118(10)
C41 0.0718(18) 0.096(2) 0.0607(17) 0.0260(16) 0.0239(14) -0.0254(16)
C42 0.0486(15) 0.096(2) 0.082(2) 0.0238(17) 0.0258(14) -0.0186(15)
C43 0.165(4) 0.0486(17) 0.181(4) -0.022(2) 0.142(4) -0.037(2)

loop_
_atom_type_symbol
_atom_type_scat_dispersion_real
_atom_type_scat_dispersion_imag
_atom_type_scat_Cromer_Mann_a1
_atom_type_scat_Cromer_Mann_b1
_atom_type_scat_Cromer_Mann_a2
_atom_type_scat_Cromer_Mann_b2
_atom_type_scat_Cromer_Mann_a3
_atom_type_scat_Cromer_Mann_b3
_atom_type_scat_Cromer_Mann_a4
_atom_type_scat_Cromer_Mann_b4
_atom_type_scat_Cromer_Mann_c
_atom_type_scat_source
C 0.0033 0.0016 2.3100 20.8439 1.0200 10.2075 1.5886 0.5687 0.8650 51.6512 0.2156 'International Tables Vol C 4.2.6.8 and 6.1.1.4'
H 0.0000 0.0000 0.4930 10.5109 0.3229 26.1257 0.1402 3.1424 0.0408 57.7998 0.0030 'International Tables Vol C 4.2.6.8 and 6.1.1.4'
N 0.0061 0.0033 12.2126 0.0057 3.1322 9.8933 2.0125 28.9975 1.1663 0.5826 -11.5290 'International Tables Vol C 4.2.6.8 and 6.1.1.4'
O 0.0106 0.0060 3.0485 13.2771 2.2868 5.7011 1.5463 0.3239 0.8670 32.9089 0.2508 'International Tables Vol C 4.2.6.8 and 6.1.1.4'

loop_
_geom_angle_atom_site_label_1
_geom_angle_atom_site_label_2
_geom_angle_atom_site_label_3
_geom_angle
_geom_angle_publ_flag
C2 O1 C40 121.41(16) yes
O1 C2 O3 124.71(18) yes
O1 C2 C4 110.03(16) yes
O3 C2 C4 125.24(19) yes
C2 C4 C5 113.64(16) yes
C2 C4 H42 104.8 no
C5 C4 H42 112.2 no
C2 C4 H41 107.2 no
C5 C4 H41 108.1 no
H42 C4 H41 110.9 no
C4 C5 N6 114.51(15) yes
C4 C5 C22 110.42(16) yes
N6 C5 C22 114.80(15) yes
C4 C5 H51 107.1 no
N6 C5 H51 104.5 no
C22 C5 H51 104.5 no
C5 N6 C7 114.50(15) yes
C5 N6 C15 113.52(15) yes
C7 N6 C15 112.44(15) yes
N6 C7 C8 113.70(16) yes
N6 C7 C14 109.79(16) yes
C8 C7 C14 113.82(16) yes
N6 C7 H71 106.3 no
C8 C7 H71 106.2 no
C14 C7 H71 106.4 no
C7 C8 C9 122.63(18) yes
C7 C8 C13 119.52(19) yes
C9 C8 C13 117.8(2) yes
C8 C9 C10 121.2(2) yes
C8 C9 H91 119.4 no
C10 C9 H91 119.4 no
C9 C10 C11 120.2(2) yes
C9 C10 H101 118.7 no
C11 C10 H101 121.1 no
C10 C11 C12 119.5(2) yes
C10 C11 H111 121.6 no
C12 C11 H111 118.9 no
C11 C12 C13 120.3(2) yes
C11 C12 H121 120.0 no
C13 C12 H121 119.7 no
C12 C13 C8 121.0(2) yes
C12 C13 H131 121.1 no
C8 C13 H131 117.8 no
C7 C14 H143 111.1 no
C7 C14 H142 110.3 no
H143 C14 H142 107.8 no
C7 C14 H141 109.0 no
H143 C14 H141 110.6 no
H142 C14 H141 108.1 no
N6 C15 C16 113.58(16) yes
N6 C15 H152 108.4 no
C16 C15 H152 109.5 no
N6 C15 H151 105.1 no
C16 C15 H151 112.3 no
H152 C15 H151 107.8 no
C15 C16 C17 123.11(19) yes
C15 C16 C21 118.38(18) yes
C17 C16 C21 118.50(19) yes
C16 C17 C18 120.7(2) yes
C16 C17 H171 119.2 no
C18 C17 H171 120.1 no
C17 C18 C19 120.5(2) yes
C17 C18 H181 119.7 no
C19 C18 H181 119.8 no
C18 C19 C20 120.0(2) yes
C18 C19 H191 121.7 no
C20 C19 H191 118.2 no
C19 C20 C21 119.4(2) yes
C19 C20 H201 120.4 no
C21 C20 H201 120.2 no
C16 C21 C20 121.0(2) yes
C16 C21 H211 119.7 no
C20 C21 H211 119.3 no
C5 C22 N23 113.17(15) yes
C5 C22 C38 112.32(17) yes
N23 C22 C38 114.56(16) yes
C5 C22 H221 104.6 no
N23 C22 H221 105.2 no
C38 C22 H221 105.9 no
C22 N23 C24 109.98(15) yes
C22 N23 C31 113.52(15) yes
C24 N23 C31 108.10(15) yes
N23 C24 C25 113.74(16) yes
N23 C24 H241 107.3 no
C25 C24 H241 106.9 no
N23 C24 H242 110.8 no
C25 C24 H242 110.3 no
H241 C24 H242 107.4 no
C24 C25 C26 121.10(18) yes
C24 C25 C30 120.52(19) yes
C26 C25 C30 118.30(19) yes
C25 C26 C27 121.0(2) yes
C25 C26 H261 119.1 no
C27 C26 H261 119.9 no
C26 C27 C28 119.9(2) yes
C26 C27 H271 123.4 no
C28 C27 H271 116.7 no
C27 C28 C29 120.0(2) yes
C27 C28 H281 119.1 no
C29 C28 H281 120.9 no
C28 C29 C30 119.7(2) yes
C28 C29 H291 119.6 no
C30 C29 H291 120.7 no
C25 C30 C29 121.0(2) yes
C25 C30 H301 119.0 no
C29 C30 H301 119.9 no
N23 C31 C32 113.71(16) yes
N23 C31 H312 109.1 no
C32 C31 H312 107.9 no
N23 C31 H311 112.6 no
C32 C31 H311 106.3 no
H312 C31 H311 107.0 no
C31 C32 C33 122.80(18) yes
C31 C32 C37 119.66(18) yes
C33 C32 C37 117.53(19) yes
C32 C33 C34 121.2(2) yes
C32 C33 H331 117.2 no
C34 C33 H331 121.6 no
C33 C34 C35 120.6(2) yes
C33 C34 H341 119.9 no
C35 C34 H341 119.5 no
C34 C35 C36 119.7(2) yes
C34 C35 H351 119.8 no
C36 C35 H351 120.5 no
C35 C36 C37 120.3(2) yes
C35 C36 H361 119.1 no
C37 C36 H361 120.6 no
C32 C37 C36 120.7(2) yes
C32 C37 H371 119.5 no
C36 C37 H371 119.8 no
C22 C38 C39 112.80(19) yes
C22 C38 H382 107.5 no
C39 C38 H382 109.7 no
C22 C38 H381 108.8 no
C39 C38 H381 108.4 no
H382 C38 H381 109.6 no
C38 C39 H393 109.8 no
C38 C39 H392 112.2 no
H393 C39 H392 108.1 no
C38 C39 H391 112.3 no
H393 C39 H391 106.9 no
H392 C39 H391 107.3 no
O1 C40 C41 109.60(19) yes
O1 C40 C42 110.04(19) yes
C41 C40 C42 112.2(2) yes
O1 C40 C43 102.84(18) yes
C41 C40 C43 112.2(3) yes
C42 C40 C43 109.6(3) yes
C40 C41 H413 110.1 no
C40 C41 H412 110.6 no
H413 C41 H412 109.6 no
C40 C41 H411 109.7 no
H413 C41 H411 109.2 no
H412 C41 H411 107.6 no
C40 C42 H423 111.3 no
C40 C42 H422 111.0 no
H423 C42 H422 108.6 no
C40 C42 H421 108.4 no
H423 C42 H421 109.4 no
H422 C42 H421 108.0 no
C40 C43 H433 108.7 no
C40 C43 H432 110.8 no
H433 C43 H432 108.4 no
C40 C43 H431 111.6 no
H433 C43 H431 108.9 no
H432 C43 H431 108.3 no

loop_
_geom_bond_atom_site_label_1
_geom_bond_atom_site_label_2
_geom_bond_distance
_geom_bond_publ_flag
O1 C2 1.334(2) yes
O1 C40 1.480(2) yes
C2 O3 1.204(2) yes
C2 C4 1.505(3) yes
C4 C5 1.543(3) yes
C4 H42 0.995 no
C4 H41 0.931 no
C5 N6 1.488(2) yes
C5 C22 1.540(3) yes
C5 H51 1.001 no
N6 C7 1.490(2) yes
N6 C15 1.472(2) yes
C7 C8 1.529(3) yes
C7 C14 1.522(3) yes
C7 H71 1.011 no
C8 C9 1.383(3) yes
C8 C13 1.389(3) yes
C9 C10 1.390(3) yes
C9 H91 0.953 no
C10 C11 1.376(3) yes
C10 H101 0.923 no
C11 C12 1.372(4) yes
C11 H111 0.948 no
C12 C13 1.390(3) yes
C12 H121 0.930 no
C13 H131 0.951 no
C14 H143 0.968 no
C14 H142 0.964 no
C14 H141 0.974 no
C15 C16 1.514(3) yes
C15 H152 1.006 no
C15 H151 0.965 no
C16 C17 1.380(3) yes
C16 C21 1.392(3) yes
C17 C18 1.383(3) yes
C17 H171 0.956 no
C18 C19 1.373(3) yes
C18 H181 0.950 no
C19 C20 1.381(3) yes
C19 H191 0.963 no
C20 C21 1.389(3) yes
C20 H201 0.950 no
C21 H211 0.960 no
C22 N23 1.481(2) yes
C22 C38 1.542(3) yes
C22 H221 0.987 no
N23 C24 1.479(2) yes
N23 C31 1.473(2) yes
C24 C25 1.507(3) yes
C24 H241 0.976 no
C24 H242 0.975 no
C25 C26 1.385(3) yes
C25 C30 1.389(3) yes
C26 C27 1.381(3) yes
C26 H261 0.927 no
C27 C28 1.382(3) yes
C27 H271 0.947 no
C28 C29 1.378(3) yes
C28 H281 0.928 no
C29 C30 1.386(3) yes
C29 H291 0.920 no
C30 H301 0.945 no
C31 C32 1.509(3) yes
C31 H312 0.975 no
C31 H311 0.997 no
C32 C33 1.388(3) yes
C32 C37 1.405(3) yes
C33 C34 1.381(3) yes
C33 H331 0.981 no
C34 C35 1.365(3) yes
C34 H341 0.956 no
C35 C36 1.382(3) yes
C35 H351 0.930 no
C36 C37 1.381(3) yes
C36 H361 0.940 no
C37 H371 0.956 no
C38 C39 1.527(3) yes
C38 H382 0.989 no
C38 H381 0.991 no
C39 H393 0.958 no
C39 H392 0.949 no
C39 H391 0.957 no
C40 C41 1.499(4) yes
C40 C42 1.507(4) yes
C40 C43 1.509(4) yes
C41 H413 0.975 no
C41 H412 0.954 no
C41 H411 0.962 no
C42 H423 0.943 no
C42 H422 0.962 no
C42 H421 0.976 no
C43 H433 0.964 no
C43 H432 0.964 no
C43 H431 0.964 no

loop_
_geom_hbond_atom_site_label_D
_geom_hbond_atom_site_label_H
_geom_hbond_atom_site_label_A
_geom_hbond_angle_DHA
_geom_hbond_distance_DH
_geom_hbond_distance_HA
_geom_hbond_distance_DA
_geom_hbond_publ_flag
C31 H312 N6 128 0.97 2.56 3.255(3) yes
C41 H411 O3 120 0.96 2.40 2.997(3) yes
